data_4332826
loop_
_publ_author_name
'Tobash, Paul H.'
'Lins, Daniel'
'Bobev, Svilen'
'Hur, Namjung'
'Thompson, Joe D.'
'Sarrao, John L.'

_publ_section_title
;
 Vacancy Ordering in SmGe2-xand GdGe2-x(x= 0.33):&#x00A0; Structure and
 Properties of Two Sm3Ge5Polymorphs and of Gd3Ge5
;
_journal_issue 18
_journal_name_full 'Inorganic Chemistry'
_journal_page_first 7286
_journal_page_last 7294
_journal_paper_doi 10.1021/ic060913f
_journal_volume 45
_journal_year 2006
_chemical_formula_moiety 'Ge5 Sm3'
_chemical_formula_sum 'Ge5 Sm3'
_chemical_formula_weight 814.00
_chemical_name_systematic
; 
 ? 
;
_space_group_IT_number 43
_symmetry_cell_setting orthorhombic
_symmetry_space_group_name_Hall 'F 2 -2d'
_symmetry_space_group_name_H-M 'F d d 2'
_atom_sites_solution_primary direct
_atom_sites_solution_secondary difmap
_audit_creation_method SHELXL-97
_cell_angle_alpha 90.00
_cell_angle_beta 90.00
_cell_angle_gamma 90.00
_cell_formula_units_Z 8
_cell_length_a 5.8281(6)
_cell_length_b 17.4760(19)
_cell_length_c 13.8749(15)
_cell_measurement_reflns_used 3792
_cell_measurement_temperature 120(2)
_cell_measurement_theta_max 28.13
_cell_measurement_theta_min 3.75
_cell_volume 1413.2(3)
_computing_cell_refinement 'SMART (Bruker, 2003)'
_computing_data_collection 'SMART (Bruker, 2003)'
_computing_data_reduction 'SAINT (Bruker, 2003)'
_computing_molecular_graphics 'SHELXTL 6.12 (Sheldrick, 2001)'
_computing_publication_material 'SHELXL-97 (Sheldrick, 1997)'
_computing_structure_refinement 'SHELXL-97 (Sheldrick, 1997)'
_computing_structure_solution 'SHELXS-97 (Sheldrick, 1997)'
_diffrn_ambient_temperature 120(2)
_diffrn_detector_area_resol_mean 8.3
_diffrn_measured_fraction_theta_full 1.000
_diffrn_measured_fraction_theta_max 1.000
_diffrn_measurement_device_type 'Bruker Smart APEX'
_diffrn_measurement_method \w
_diffrn_radiation_monochromator graphite
_diffrn_radiation_source 'fine-focus sealed tube'
_diffrn_radiation_type MoK\a
_diffrn_radiation_wavelength 0.71073
_diffrn_reflns_av_R_equivalents 0.0370
_diffrn_reflns_av_sigmaI/netI 0.0251
_diffrn_reflns_limit_h_max 7
_diffrn_reflns_limit_h_min -7
_diffrn_reflns_limit_k_max 22
_diffrn_reflns_limit_k_min -22
_diffrn_reflns_limit_l_max 17
_diffrn_reflns_limit_l_min -17
_diffrn_reflns_number 3735
_diffrn_reflns_theta_full 27.10
_diffrn_reflns_theta_max 27.10
_diffrn_reflns_theta_min 3.75
_diffrn_standards_decay_% 0
_diffrn_standards_interval_count 0
_diffrn_standards_number 0
_exptl_absorpt_coefficient_mu 45.344
_exptl_absorpt_correction_T_max 0.3248
_exptl_absorpt_correction_T_min 0.1838
_exptl_absorpt_correction_type multi-scan
_exptl_absorpt_process_details 'SADABS (Sheldrick, 2003)'
_exptl_crystal_colour grey
_exptl_crystal_density_diffrn 7.652
_exptl_crystal_density_method 'not measured'
_exptl_crystal_description plate
_exptl_crystal_F_000 2768
_exptl_crystal_size_max 0.07
_exptl_crystal_size_mid 0.045
_exptl_crystal_size_min 0.03
_refine_diff_density_max 1.144
_refine_diff_density_min -0.928
_refine_diff_density_rms 0.244
_refine_ls_abs_structure_details 'Flack H D (1983), Acta Cryst. A39, 876-881'
_refine_ls_abs_structure_Flack 0.01(18)
_refine_ls_extinction_coef 0.000198(12)
_refine_ls_extinction_expression Fc^*^=kFc[1+0.001xFc^2^\l^3^/sin(2\q)]^-1/4^
_refine_ls_extinction_method SHELXL
_refine_ls_goodness_of_fit_ref 1.165
_refine_ls_matrix_type full
_refine_ls_number_parameters 40
_refine_ls_number_reflns 789
_refine_ls_number_restraints 1
_refine_ls_restrained_S_all 1.165
_refine_ls_R_factor_all 0.0201
_refine_ls_R_factor_gt 0.0198
_refine_ls_shift/su_max 0.000
_refine_ls_shift/su_mean 0.000
_refine_ls_structure_factor_coef Fsqd
_refine_ls_weighting_details 'calc w=1/[\s^2^(Fo^2^)+(0.0183P)^2^+13.4939P] where P=(Fo^2^+2Fc^2^)/3'
_refine_ls_weighting_scheme calc
_refine_ls_wR_factor_gt 0.0479
_refine_ls_wR_factor_ref 0.0480
_reflns_number_gt 783
_reflns_number_total 789
_reflns_threshold_expression >2sigma(I)
_cod_data_source_file ic060913fsup1.cif
_cod_data_source_block beta-Sm3Ge5
_cod_depositor_comments
;
The following automatic conversions were performed:

'_symmetry_cell_setting' value 'Orthorhombic' changed to
'orthorhombic' according to
/home/saulius/struct/CIF-dictionaries/cif_core.dic dictionary named
'cif_core.dic' version 2.4.2 from 2011-04-26.

Automatic conversion script
Id: cif_fix_values 1891 2012-01-12 08:04:46Z andrius 
;
_cod_database_code 4332826

loop_
_symmetry_equiv_pos_as_xyz
'x, y, z'
'-x, -y, z'
'x+1/4, -y+1/4, z+1/4'
'-x+1/4, y+1/4, z+1/4'
'x, y+1/2, z+1/2'
'-x, -y+1/2, z+1/2'
'x+1/4, -y+3/4, z+3/4'
'-x+1/4, y+3/4, z+3/4'
'x+1/2, y, z+1/2'
'-x+1/2, -y, z+1/2'
'x+3/4, -y+1/4, z+3/4'
'-x+3/4, y+1/4, z+3/4'
'x+1/2, y+1/2, z'
'-x+1/2, -y+1/2, z'
'x+3/4, -y+3/4, z+1/4'
'-x+3/4, y+3/4, z+1/4'

loop_
_atom_site_label
_atom_site_type_symbol
_atom_site_fract_x
_atom_site_fract_y
_atom_site_fract_z
_atom_site_U_iso_or_equiv
_atom_site_adp_type
_atom_site_occupancy
_atom_site_symmetry_multiplicity
_atom_site_calc_flag
_atom_site_refinement_flags
Sm1 Sm 0.0000 0.0000 -0.00001(5) 0.00986(17) Uani 1 2 d S
Sm2 Sm 0.75733(8) 0.08169(3) 0.25633(4) 0.00987(14) Uani 1 1 d .
Ge1 Ge 0.0000 0.0000 0.44614(14) 0.0113(3) Uani 1 2 d S
Ge2 Ge 0.79498(18) 0.06964(6) 0.65746(13) 0.0108(2) Uani 1 1 d .
Ge3 Ge 0.74069(14) 0.08705(5) 0.83682(11) 0.0109(3) Uani 1 1 d .

loop_
_atom_site_aniso_label
_atom_site_aniso_U_11
_atom_site_aniso_U_22
_atom_site_aniso_U_33
_atom_site_aniso_U_23
_atom_site_aniso_U_13
_atom_site_aniso_U_12
Sm1 0.0096(3) 0.0097(3) 0.0103(4) 0.000 0.000 0.0003(2)
Sm2 0.0091(2) 0.0102(2) 0.0104(2) 0.00014(15) -0.00007(16) 0.00036(17)
Ge1 0.0092(6) 0.0103(7) 0.0144(8) 0.000 0.000 0.0005(4)
Ge2 0.0109(4) 0.0103(4) 0.0110(5) 0.0010(4) -0.0007(4) -0.0023(4)
Ge3 0.0101(5) 0.0114(6) 0.0113(5) 0.0001(3) -0.0010(3) -0.0009(3)

loop_
_atom_type_symbol
_atom_type_description
_atom_type_scat_dispersion_real
_atom_type_scat_dispersion_imag
_atom_type_scat_source
Ge Ge 0.1547 1.8001 'International Tables Vol C Tables 4.2.6.8 and 6.1.1.4'
Sm Sm -0.1638 3.4418 'International Tables Vol C Tables 4.2.6.8 and 6.1.1.4'

loop_
_geom_angle_atom_site_label_1
_geom_angle_atom_site_label_2
_geom_angle_atom_site_label_3
_geom_angle
_geom_angle_site_symmetry_1
_geom_angle_site_symmetry_3
Ge1 Sm1 Ge1 151.24(9) 9_454 9_554
Ge1 Sm1 Ge2 136.68(5) 9_454 9_454
Ge1 Sm1 Ge2 68.29(4) 9_554 9_454
Ge1 Sm1 Ge2 68.29(4) 9_454 10_554
Ge1 Sm1 Ge2 136.68(5) 9_554 10_554
Ge2 Sm1 Ge2 87.90(6) 9_454 10_554
Ge1 Sm1 Ge3 94.58(2) 9_454 3_454
Ge1 Sm1 Ge3 96.53(2) 9_554 3_454
Ge2 Sm1 Ge3 50.22(3) 9_454 3_454
Ge2 Sm1 Ge3 94.52(5) 10_554 3_454
Ge1 Sm1 Ge3 96.53(2) 9_454 16_544
Ge1 Sm1 Ge3 94.58(2) 9_554 16_544
Ge2 Sm1 Ge3 94.52(5) 9_454 16_544
Ge2 Sm1 Ge3 50.22(3) 10_554 16_544
Ge3 Sm1 Ge3 134.15(6) 3_454 16_544
Ge1 Sm1 Ge3 106.81(5) 9_454 2_654
Ge1 Sm1 Ge3 49.47(3) 9_554 2_654
Ge2 Sm1 Ge3 116.35(3) 9_454 2_654
Ge2 Sm1 Ge3 126.99(3) 10_554 2_654
Ge3 Sm1 Ge3 137.78(3) 3_454 2_654
Ge3 Sm1 Ge3 79.928(16) 16_544 2_654
Ge1 Sm1 Ge3 49.47(3) 9_454 1_454
Ge1 Sm1 Ge3 106.81(5) 9_554 1_454
Ge2 Sm1 Ge3 126.99(3) 9_454 1_454
Ge2 Sm1 Ge3 116.35(3) 10_554 1_454
Ge3 Sm1 Ge3 79.928(16) 3_454 1_454
Ge3 Sm1 Ge3 137.78(3) 16_544 1_454
Ge3 Sm1 Ge3 86.89(5) 2_654 1_454
Ge1 Sm1 Ge2 80.34(2) 9_454 16_544
Ge1 Sm1 Ge2 88.91(3) 9_554 16_544
Ge2 Sm1 Ge2 133.20(4) 9_454 16_544
Ge2 Sm1 Ge2 81.776(17) 10_554 16_544
Ge3 Sm1 Ge2 174.54(2) 3_454 16_544
Ge3 Sm1 Ge2 45.38(3) 16_544 16_544
Ge3 Sm1 Ge2 46.66(3) 2_654 16_544
Ge3 Sm1 Ge2 98.06(4) 1_454 16_544
Ge1 Sm1 Ge2 88.91(3) 9_454 3_454
Ge1 Sm1 Ge2 80.34(2) 9_554 3_454
Ge2 Sm1 Ge2 81.776(17) 9_454 3_454
Ge2 Sm1 Ge2 133.20(4) 10_554 3_454
Ge3 Sm1 Ge2 45.38(3) 3_454 3_454
Ge3 Sm1 Ge2 174.54(2) 16_544 3_454
Ge3 Sm1 Ge2 98.06(4) 2_654 3_454
Ge3 Sm1 Ge2 46.66(3) 1_454 3_454
Ge2 Sm1 Ge2 135.82(7) 16_544 3_454
Ge1 Sm1 Sm2 54.67(4) 9_454 10_554
Ge1 Sm1 Sm2 98.90(4) 9_554 10_554
Ge2 Sm1 Sm2 166.57(3) 9_454 10_554
Ge2 Sm1 Sm2 104.79(3) 10_554 10_554
Ge3 Sm1 Sm2 131.08(3) 3_454 10_554
Ge3 Sm1 Sm2 90.42(3) 16_544 10_554
Ge3 Sm1 Sm2 52.30(2) 2_654 10_554
Ge3 Sm1 Sm2 51.18(2) 1_454 10_554
Ge2 Sm1 Sm2 46.98(3) 16_544 10_554
Ge2 Sm1 Sm2 92.34(4) 3_454 10_554
Ge1 Sm1 Sm2 98.90(4) 9_454 9_454
Ge1 Sm1 Sm2 54.67(4) 9_554 9_454
Ge2 Sm1 Sm2 104.79(3) 9_454 9_454
Ge2 Sm1 Sm2 166.57(3) 10_554 9_454
Ge3 Sm1 Sm2 90.42(3) 3_454 9_454
Ge3 Sm1 Sm2 131.08(3) 16_544 9_454
Ge3 Sm1 Sm2 51.18(2) 2_654 9_454
Ge3 Sm1 Sm2 52.30(2) 1_454 9_454
Ge2 Sm1 Sm2 92.34(4) 16_544 9_454
Ge2 Sm1 Sm2 46.98(3) 3_454 9_454
Sm2 Sm1 Sm2 62.971(17) 10_554 9_454
Ge2 Sm2 Ge2 142.19(4) 11_454 10_654
Ge2 Sm2 Ge2 89.40(4) 11_454 9_454
Ge2 Sm2 Ge2 68.95(4) 10_654 9_454
Ge2 Sm2 Ge3 96.24(5) 11_454 9_554
Ge2 Sm2 Ge3 106.89(3) 10_654 9_554
Ge2 Sm2 Ge3 174.21(6) 9_454 9_554
Ge2 Sm2 Ge1 68.30(4) 11_454 11_554
Ge2 Sm2 Ge1 136.30(7) 10_654 11_554
Ge2 Sm2 Ge1 86.03(4) 9_454 11_554
Ge3 Sm2 Ge1 94.81(2) 9_554 11_554
Ge2 Sm2 Ge3 117.10(4) 11_454 3_554
Ge2 Sm2 Ge3 95.90(5) 10_654 3_554
Ge2 Sm2 Ge3 94.55(5) 9_454 3_554
Ge3 Sm2 Ge3 81.73(3) 9_554 3_554
Ge1 Sm2 Ge3 49.54(3) 11_554 3_554
Ge2 Sm2 Ge3 107.04(5) 11_454 10_654
Ge2 Sm2 Ge3 48.45(3) 10_654 10_654
Ge2 Sm2 Ge3 95.66(3) 9_454 10_654
Ge3 Sm2 Ge3 83.97(3) 9_554 10_654
Ge1 Sm2 Ge3 175.07(7) 11_554 10_654
Ge3 Sm2 Ge3 134.69(4) 3_554 10_654
Ge2 Sm2 Ge3 49.47(3) 11_454 9_454
Ge2 Sm2 Ge3 95.14(3) 10_654 9_454
Ge2 Sm2 Ge3 47.63(3) 9_454 9_454
Ge3 Sm2 Ge3 137.89(6) 9_554 9_454
Ge1 Sm2 Ge3 93.08(2) 11_554 9_454
Ge3 Sm2 Ge3 131.99(4) 3_554 9_454
Ge3 Sm2 Ge3 84.70(3) 10_654 9_454
Ge2 Sm2 Ge1 82.38(5) 11_454 1_655
Ge2 Sm2 Ge1 91.55(4) 10_654 1_655
Ge2 Sm2 Ge1 135.18(4) 9_454 1_655
Ge3 Sm2 Ge1 47.45(2) 9_554 1_655
Ge1 Sm2 Ge1 129.61(5) 11_554 1_655
Ge3 Sm2 Ge1 128.33(2) 3_554 1_655
Ge3 Sm2 Ge1 46.68(2) 10_654 1_655
Ge3 Sm2 Ge1 97.83(4) 9_454 1_655
Ge2 Sm2 Ge2 134.11(4) 11_454 9_554
Ge2 Sm2 Ge2 81.69(4) 10_654 9_554
Ge2 Sm2 Ge2 128.86(7) 9_454 9_554
Ge3 Sm2 Ge2 45.55(3) 9_554 9_554
Ge1 Sm2 Ge2 87.86(3) 11_554 9_554
Ge3 Sm2 Ge2 46.82(3) 3_554 9_554
Ge3 Sm2 Ge2 94.64(3) 10_654 9_554
Ge3 Sm2 Ge2 176.22(5) 9_454 9_554
Ge1 Sm2 Ge2 84.34(3) 1_655 9_554
Ge2 Sm2 Sm1 56.76(3) 11_454 9
Ge2 Sm2 Sm1 91.95(4) 10_654 9
Ge2 Sm2 Sm1 91.41(4) 9_454 9
Ge3 Sm2 Sm1 92.78(3) 9_554 9
Ge1 Sm2 Sm1 125.03(4) 11_554 9
Ge3 Sm2 Sm1 171.45(3) 3_554 9
Ge3 Sm2 Sm1 50.40(3) 10_654 9
Ge3 Sm2 Sm1 50.17(3) 9_454 9
Ge1 Sm2 Sm1 47.807(19) 1_655 9
Ge2 Sm2 Sm1 131.69(3) 9_554 9
Ge2 Sm2 Sm2 134.63(3) 11_454 2_755
Ge2 Sm2 Sm2 56.24(3) 10_654 2_755
Ge2 Sm2 Sm2 125.19(3) 9_454 2_755
Ge3 Sm2 Sm2 50.80(2) 9_554 2_755
Ge1 Sm2 Sm2 133.88(2) 11_554 2_755
Ge3 Sm2 Sm2 90.97(2) 3_554 2_755
Ge3 Sm2 Sm2 48.17(2) 10_654 2_755
Ge3 Sm2 Sm2 132.87(3) 9_454 2_755
Ge1 Sm2 Sm2 52.66(3) 1_655 2_755
Ge2 Sm2 Sm2 46.59(2) 9_554 2_755
Sm1 Sm2 Sm2 90.597(12) 9 2_755
Ge3 Ge1 Ge3 107.52(7) 10_554 9_454
Ge3 Ge1 Sm1 132.57(4) 10_554 9
Ge3 Ge1 Sm1 67.49(3) 9_454 9
Ge3 Ge1 Sm1 67.49(3) 10_554 9_455
Ge3 Ge1 Sm1 132.57(4) 9_454 9_455
Sm1 Ge1 Sm1 151.24(9) 9 9_455
Ge3 Ge1 Sm2 137.68(4) 10_554 3_455
Ge3 Ge1 Sm2 65.39(3) 9_454 3_455
Sm1 Ge1 Sm2 85.33(2) 9 3_455
Sm1 Ge1 Sm2 86.89(2) 9_455 3_455
Ge3 Ge1 Sm2 65.39(3) 10_554 16_545
Ge3 Ge1 Sm2 137.68(4) 9_454 16_545
Sm1 Ge1 Sm2 86.89(2) 9 16_545
Sm1 Ge1 Sm2 85.33(2) 9_455 16_545
Sm2 Ge1 Sm2 148.30(8) 3_455 16_545
Ge3 Ge1 Sm2 60.52(4) 10_554 2_655
Ge3 Ge1 Sm2 63.39(4) 9_454 2_655
Sm1 Ge1 Sm2 77.52(2) 9 2_655
Sm1 Ge1 Sm2 127.66(5) 9_455 2_655
Sm2 Ge1 Sm2 128.73(5) 3_455 2_655
Sm2 Ge1 Sm2 78.96(2) 16_545 2_655
Ge3 Ge1 Sm2 63.39(4) 10_554 1_455
Ge3 Ge1 Sm2 60.52(4) 9_454 1_455
Sm1 Ge1 Sm2 127.66(5) 9 1_455
Sm1 Ge1 Sm2 77.52(2) 9_455 1_455
Sm2 Ge1 Sm2 78.96(2) 3_455 1_455
Sm2 Ge1 Sm2 128.73(5) 16_545 1_455
Sm2 Ge1 Sm2 74.69(5) 2_655 1_455
Ge3 Ge2 Ge3 102.14(5) . 11_454
Ge3 Ge2 Sm2 132.42(5) . 3
Ge3 Ge2 Sm2 69.85(4) 11_454 3
Ge3 Ge2 Sm2 69.05(5) . 10_655
Ge3 Ge2 Sm2 131.06(4) 11_454 10_655
Sm2 Ge2 Sm2 150.99(5) 3 10_655
Ge3 Ge2 Sm2 69.96(4) . 9
Ge3 Ge2 Sm2 137.15(4) 11_454 9
Sm2 Ge2 Sm2 84.79(3) 3 9
Sm2 Ge2 Sm2 86.82(5) 10_655 9
Ge3 Ge2 Sm1 133.34(5) . 9
Ge3 Ge2 Sm1 66.04(3) 11_454 9
Sm2 Ge2 Sm1 87.75(6) 3 9
Sm2 Ge2 Sm1 85.29(3) 10_655 9
Sm2 Ge2 Sm1 149.01(5) 9 9
Ge3 Ge2 Sm1 60.58(4) . 11
Ge3 Ge2 Sm1 60.69(4) 11_454 11
Sm2 Ge2 Sm1 76.26(3) 3 11
Sm2 Ge2 Sm1 129.45(7) 10_655 11
Sm2 Ge2 Sm1 80.44(3) 9 11
Sm1 Ge2 Sm1 126.69(4) 9 11
Ge3 Ge2 Sm2 58.93(4) . 9_455
Ge3 Ge2 Sm2 59.26(3) 11_454 9_455
Sm2 Ge2 Sm2 128.69(4) 3 9_455
Sm2 Ge2 Sm2 77.16(4) 10_655 9_455
Sm2 Ge2 Sm2 128.86(7) 9 9_455
Sm1 Ge2 Sm2 78.16(3) 9 9_455
Sm1 Ge2 Sm2 73.89(3) 11 9_455
Ge2 Ge3 Ge1 125.40(5) . 9
Ge2 Ge3 Ge2 111.18(5) . 3
Ge1 Ge3 Ge2 121.45(6) 9 3
Ge2 Ge3 Sm2 75.51(4) . 9_455
Ge1 Ge3 Sm2 72.03(4) 9 9_455
Ge2 Ge3 Sm2 142.35(4) 3 9_455
Ge2 Ge3 Sm2 150.09(4) . 11_455
Ge1 Ge3 Sm2 65.07(3) 9 11_455
Ge2 Ge3 Sm2 73.91(4) 3 11_455
Sm2 Ge3 Sm2 83.38(3) 9_455 11_455
Ge2 Ge3 Sm1 74.04(4) . 11
Ge1 Ge3 Sm1 141.80(4) 9 11
Ge2 Ge3 Sm1 63.74(4) 3 11
Sm2 Ge3 Sm1 84.33(3) 9_455 11
Sm2 Ge3 Sm1 83.11(3) 11_455 11
Ge2 Ge3 Sm1 126.55(4) . 1_656
Ge1 Ge3 Sm1 63.03(3) 9 1_656
Ge2 Ge3 Sm1 72.65(3) 3 1_656
Sm2 Ge3 Sm1 134.64(4) 9_455 1_656
Sm2 Ge3 Sm1 83.34(5) 11_455 1_656
Sm1 Ge3 Sm1 136.35(4) 11 1_656
Ge2 Ge3 Sm2 62.49(4) . 10_655
Ge1 Ge3 Sm2 69.93(4) 9 10_655
Ge2 Ge3 Sm2 135.83(4) 3 10_655
Sm2 Ge3 Sm2 81.03(3) 9_455 10_655
Sm2 Ge3 Sm2 134.96(4) 11_455 10_655
Sm1 Ge3 Sm2 136.31(6) 11 10_655
Sm1 Ge3 Sm2 78.41(3) 1_656 10_655
Ge2 Ge3 Sm2 62.41(4) . 9
Ge1 Ge3 Sm2 134.48(4) 9 9
Ge2 Ge3 Sm2 60.68(3) 3 9
Sm2 Ge3 Sm2 137.89(6) 9_455 9
Sm2 Ge3 Sm2 134.11(4) 11_455 9
Sm1 Ge3 Sm2 82.82(3) 11 9
Sm1 Ge3 Sm2 77.52(2) 1_656 9
Sm2 Ge3 Sm2 81.15(3) 10_655 9

loop_
_geom_bond_atom_site_label_1
_geom_bond_atom_site_label_2
_geom_bond_distance
_geom_bond_site_symmetry_2
Sm1 Ge1 3.0083(7) 9_454
Sm1 Ge1 3.0083(7) 9_554
Sm1 Ge2 3.0350(17) 9_454
Sm1 Ge2 3.0350(17) 10_554
Sm1 Ge3 3.0926(11) 3_454
Sm1 Ge3 3.0926(11) 16_544
Sm1 Ge3 3.1183(15) 2_654
Sm1 Ge3 3.1183(15) 1_454
Sm1 Ge2 3.4134(12) 16_544
Sm1 Ge2 3.4134(12) 3_454
Sm1 Sm2 3.9645(8) 10_554
Sm1 Sm2 3.9645(8) 9_454
Sm2 Ge2 2.9837(17) 11_454
Sm2 Ge2 2.9948(14) 10_654
Sm2 Ge2 3.0310(14) 9_454
Sm2 Ge3 3.0318(11) 9_554
Sm2 Ge1 3.0579(9) 11_554
Sm2 Ge3 3.0656(15) 3_554
Sm2 Ge3 3.1533(12) 10_654
Sm2 Ge3 3.2128(12) 9_454
Sm2 Ge1 3.3127(19) 1_655
Sm2 Ge2 3.4270(14) 9_554
Sm2 Sm1 3.9644(8) 9
Sm2 Sm2 4.0191(11) 2_755
Ge1 Ge3 2.5657(13) 10_554
Ge1 Ge3 2.5657(13) 9_454
Ge1 Sm1 3.0083(7) 9
Ge1 Sm1 3.0083(7) 9_455
Ge1 Sm2 3.0580(9) 3_455
Ge1 Sm2 3.0580(9) 16_545
Ge1 Sm2 3.3127(19) 2_655
Ge1 Sm2 3.3127(19) 1_455
Ge2 Ge3 2.5270(16) .
Ge2 Ge3 2.6010(14) 11_454
Ge2 Sm2 2.9837(17) 3
Ge2 Sm2 2.9948(14) 10_655
Ge2 Sm2 3.0310(14) 9
Ge2 Sm1 3.0350(17) 9
Ge2 Sm1 3.4134(12) 11
Ge2 Sm2 3.4270(14) 9_455
Ge3 Ge1 2.5657(13) 9
Ge3 Ge2 2.6009(14) 3
Ge3 Sm2 3.0319(11) 9_455
Ge3 Sm2 3.0656(15) 11_455
Ge3 Sm1 3.0926(11) 11
Ge3 Sm1 3.1182(15) 1_656
Ge3 Sm2 3.1533(12) 10_655
Ge3 Sm2 3.2128(12) 9
